data_7229621
loop_
_publ_author_name
'Ahmed, Waqar'
'Zhang, Sheng'
'Yu, Xiaoqiang'
'Yamamoto, Yoshinori'
'Bao, Ming'

_publ_section_title
;
 Br\/onsted acid-catalyzed metal- and solvent-free quinoline synthesis
 fromN-alkyl anilines and alkynes or alkenes
;
_journal_issue 1
_journal_name_full 'Green Chemistry'
_journal_page_first 261
_journal_paper_doi 10.1039/C7GC03175K
_journal_volume 20
_journal_year 2018
_chemical_formula_sum 'C22 H16 F N'
_chemical_formula_weight 313.36
_space_group_IT_number 61
_space_group_name_Hall '-P 2ac 2ab'
_space_group_name_H-M_alt 'P b c a'
_symmetry_cell_setting orthorhombic
_symmetry_space_group_name_Hall '-P 2ac 2ab'
_symmetry_space_group_name_H-M 'P b c a'
_atom_sites_solution_hydrogens geom
_atom_sites_solution_primary direct
_atom_sites_solution_secondary difmap
_audit_creation_method SHELXL-97
_audit_update_record
;
2016-01-19 deposited with the CCDC.
2017-11-28 downloaded from the CCDC.
;
_cell_angle_alpha 90.00
_cell_angle_beta 90.00
_cell_angle_gamma 90.00
_cell_formula_units_Z 8
_cell_length_a 19.293(4)
_cell_length_b 7.2555(14)
_cell_length_c 23.177(5)
_cell_measurement_temperature 296(2)
_cell_volume 3244.3(12)
_computing_cell_refinement 'Bruker SMART'
_computing_data_collection 'Bruker SMART'
_computing_data_reduction 'Bruker SMART'
_computing_molecular_graphics 'Bruker SHELXTL'
_computing_publication_material 'Bruker SHELXTL'
_computing_structure_refinement 'SHELXL-97 (Sheldrick, 1997)'
_computing_structure_solution 'SHELXS-97 (Sheldrick, 1990)'
_diffrn_ambient_temperature 296(2)
_diffrn_measured_fraction_theta_full 0.998
_diffrn_measured_fraction_theta_max 0.998
_diffrn_radiation_monochromator graphite
_diffrn_radiation_source 'fine-focus sealed tube'
_diffrn_radiation_type MoK\a
_diffrn_radiation_wavelength 0.71073
_diffrn_reflns_av_R_equivalents 0.0650
_diffrn_reflns_av_sigmaI/netI 0.0437
_diffrn_reflns_limit_h_max 24
_diffrn_reflns_limit_h_min -24
_diffrn_reflns_limit_k_max 6
_diffrn_reflns_limit_k_min -9
_diffrn_reflns_limit_l_max 27
_diffrn_reflns_limit_l_min -30
_diffrn_reflns_number 19405
_diffrn_reflns_theta_full 27.44
_diffrn_reflns_theta_max 27.44
_diffrn_reflns_theta_min 2.05
_exptl_absorpt_coefficient_mu 0.082
_exptl_crystal_colour pale
_exptl_crystal_density_diffrn 1.283
_exptl_crystal_density_method 'not measured'
_exptl_crystal_description block
_exptl_crystal_F_000 1312
_exptl_crystal_size_max 0.29
_exptl_crystal_size_mid 0.26
_exptl_crystal_size_min 0.24
_refine_diff_density_max 0.137
_refine_diff_density_min -0.176
_refine_diff_density_rms 0.035
_refine_ls_extinction_method none
_refine_ls_goodness_of_fit_ref 1.008
_refine_ls_hydrogen_treatment mixed
_refine_ls_matrix_type full
_refine_ls_number_parameters 218
_refine_ls_number_reflns 3701
_refine_ls_number_restraints 0
_refine_ls_restrained_S_all 1.008
_refine_ls_R_factor_all 0.1207
_refine_ls_R_factor_gt 0.0506
_refine_ls_shift/su_max 0.000
_refine_ls_shift/su_mean 0.000
_refine_ls_structure_factor_coef Fsqd
_refine_ls_weighting_details 'calc w=1/[\s^2^(Fo^2^)+(0.0610P)^2^+0.1265P] where P=(Fo^2^+2Fc^2^)/3'
_refine_ls_weighting_scheme calc
_refine_ls_wR_factor_gt 0.1157
_refine_ls_wR_factor_ref 0.1482
_reflns_number_gt 1785
_reflns_number_total 3701
_reflns_threshold_expression >2sigma(I)
_cod_data_source_file c7gc03175k2.cif
_cod_data_source_block 0
_cod_depositor_comments
;
The following automatic conversions were performed:

'_symmetry_cell_setting' value 'Orthorhombic' changed to
'orthorhombic' according to
/home/data/users/saulius/crontab/automatic-downloads/rss-feeds/RSC/lib/dictionaries/cif_core.dic
dictionary named 'cif_core.dic' version 2.4.2 from 2011-04-26.

Automatic conversion script
Id: cif_fix_values 4973 2017-02-22 13:04:09Z antanas 

 Adding full bibliography for 7229621.cif.
;
_cod_original_cell_volume 3244.3(11)
_cod_original_sg_symbol_H-M 'Pbca '
_cod_database_code 7229621

loop_
_symmetry_equiv_pos_as_xyz
'x, y, z'
'-x+1/2, -y, z+1/2'
'-x, y+1/2, -z+1/2'
'x+1/2, -y+1/2, -z'
'-x, -y, -z'
'x-1/2, y, -z-1/2'
'x, -y-1/2, z-1/2'
'-x-1/2, y-1/2, z'

loop_
_atom_site_label
_atom_site_type_symbol
_atom_site_fract_x
_atom_site_fract_y
_atom_site_fract_z
_atom_site_U_iso_or_equiv
_atom_site_adp_type
_atom_site_occupancy
_atom_site_symmetry_multiplicity
_atom_site_calc_flag
_atom_site_refinement_flags
N1 N 0.15183(8) 0.8163(2) 0.13700(6) 0.0490(4) Uani 1 1 d .
C2 C 0.27535(10) 0.8153(3) 0.13154(8) 0.0483(5) Uani 1 1 d .
C17 C 0.08730(10) 0.7289(3) 0.22353(8) 0.0453(5) Uani 1 1 d .
C8 C 0.09068(10) 0.7854(3) 0.16476(8) 0.0455(5) Uani 1 1 d .
C1 C 0.21048(10) 0.7908(3) 0.16498(8) 0.0467(5) Uani 1 1 d .
C9 C 0.21120(10) 0.7424(3) 0.22416(8) 0.0507(5) Uani 1 1 d .
H9 H 0.2535 0.7286 0.2429 0.061 Uiso 1 1 calc R
C10 C 0.15121(10) 0.7156(3) 0.25424(8) 0.0467(5) Uani 1 1 d .
C21 C 0.02866(10) 0.8048(3) 0.13176(8) 0.0509(5) Uani 1 1 d .
C11 C 0.15429(10) 0.6714(3) 0.31701(8) 0.0495(5) Uani 1 1 d .
C18 C 0.02192(10) 0.6809(3) 0.24670(9) 0.0540(5) Uani 1 1 d .
H18 H 0.0187 0.6388 0.2845 0.065 Uiso 1 1 calc R
C7 C 0.34008(11) 0.8174(3) 0.15639(9) 0.0625(6) Uani 1 1 d .
H7 H 0.3439 0.8016 0.1961 0.075 Uiso 1 1 calc R
C20 C -0.03284(11) 0.7610(3) 0.15701(9) 0.0584(6) Uani 1 1 d .
H20 H -0.0736 0.7746 0.1360 0.070 Uiso 1 1 calc R
F F 0.45147(8) 0.8917(2) 0.03486(6) 0.1034(6) Uani 1 1 d .
C19 C -0.03654(11) 0.6960(3) 0.21374(9) 0.0604(6) Uani 1 1 d .
H19 H -0.0792 0.6628 0.2292 0.073 Uiso 1 1 calc R
C6 C 0.39937(12) 0.8422(3) 0.12423(11) 0.0719(7) Uani 1 1 d .
H6 H 0.4427 0.8429 0.1418 0.086 Uiso 1 1 calc R
C16 C 0.11318(11) 0.7632(3) 0.35653(8) 0.0575(6) Uani 1 1 d .
H16 H 0.0826 0.8534 0.3437 0.069 Uiso 1 1 calc R
C12 C 0.20026(11) 0.5405(3) 0.33784(9) 0.0622(6) Uani 1 1 d .
H12 H 0.2293 0.4792 0.3122 0.075 Uiso 1 1 calc R
C22 C 0.03285(11) 0.8669(3) 0.06981(9) 0.0684(7) Uani 1 1 d .
H22A H 0.0602 0.7808 0.0481 0.103 Uiso 1 1 calc R
H22B H 0.0540 0.9866 0.0681 0.103 Uiso 1 1 calc R
H22C H -0.0130 0.8730 0.0538 0.103 Uiso 1 1 calc R
C5 C 0.39326(12) 0.8656(3) 0.06676(11) 0.0686(7) Uani 1 1 d .
C4 C 0.33111(14) 0.8633(4) 0.04001(10) 0.0882(8) Uani 1 1 d .
H4 H 0.3282 0.8785 0.0002 0.106 Uiso 1 1 calc R
C15 C 0.11680(12) 0.7232(3) 0.41480(8) 0.0679(7) Uani 1 1 d .
H15 H 0.0890 0.7866 0.4409 0.081 Uiso 1 1 calc R
C3 C 0.27215(12) 0.8380(4) 0.07234(9) 0.0772(7) Uani 1 1 d .
H3 H 0.2293 0.8362 0.0541 0.093 Uiso 1 1 calc R
C13 C 0.20371(12) 0.4995(4) 0.39609(10) 0.0728(7) Uani 1 1 d .
H13 H 0.2347 0.4108 0.4093 0.087 Uiso 1 1 calc R
C14 C 0.16150(13) 0.5897(4) 0.43406(10) 0.0740(7) Uani 1 1 d .
H14 H 0.1631 0.5605 0.4731 0.089 Uiso 1 1 calc R

loop_
_atom_site_aniso_label
_atom_site_aniso_U_11
_atom_site_aniso_U_22
_atom_site_aniso_U_33
_atom_site_aniso_U_23
_atom_site_aniso_U_13
_atom_site_aniso_U_12
N1 0.0497(10) 0.0529(10) 0.0443(9) -0.0017(7) -0.0014(8) 0.0007(8)
C2 0.0496(12) 0.0479(12) 0.0473(11) -0.0041(9) 0.0009(9) -0.0014(9)
C17 0.0481(12) 0.0454(12) 0.0422(11) -0.0053(9) 0.0014(9) 0.0010(9)
C8 0.0491(12) 0.0445(12) 0.0431(11) -0.0049(9) -0.0020(9) 0.0017(9)
C1 0.0511(12) 0.0474(13) 0.0415(10) -0.0065(9) -0.0001(9) -0.0010(9)
C9 0.0491(12) 0.0593(14) 0.0439(11) -0.0045(10) -0.0042(9) 0.0015(10)
C10 0.0531(12) 0.0468(12) 0.0402(10) -0.0049(8) -0.0003(9) 0.0019(9)
C21 0.0518(12) 0.0519(13) 0.0490(11) -0.0061(9) -0.0042(10) 0.0038(10)
C11 0.0510(12) 0.0560(13) 0.0417(10) -0.0012(9) -0.0006(9) 0.0005(10)
C18 0.0567(13) 0.0563(13) 0.0491(11) -0.0030(10) 0.0046(10) 0.0006(10)
C7 0.0559(14) 0.0774(16) 0.0543(12) 0.0012(11) 0.0021(11) 0.0035(12)
C20 0.0533(13) 0.0638(15) 0.0580(13) -0.0068(11) -0.0095(10) 0.0059(11)
F 0.0807(10) 0.1172(13) 0.1124(12) 0.0020(9) 0.0459(9) -0.0057(9)
C19 0.0478(13) 0.0660(15) 0.0675(14) -0.0073(11) 0.0041(11) -0.0015(11)
C6 0.0526(14) 0.0831(18) 0.0800(17) -0.0041(13) 0.0067(12) 0.0025(12)
C16 0.0561(13) 0.0702(15) 0.0461(12) -0.0027(10) -0.0001(10) 0.0043(11)
C12 0.0612(14) 0.0724(16) 0.0530(13) 0.0005(11) -0.0027(11) 0.0085(12)
C22 0.0673(15) 0.0867(18) 0.0514(13) 0.0025(11) -0.0145(11) 0.0036(12)
C5 0.0577(15) 0.0712(17) 0.0767(16) -0.0020(13) 0.0250(13) -0.0022(12)
C4 0.085(2) 0.126(2) 0.0540(14) 0.0107(14) 0.0168(14) -0.0092(17)
C15 0.0649(15) 0.0932(19) 0.0456(12) -0.0068(12) 0.0062(11) -0.0007(13)
C3 0.0616(15) 0.119(2) 0.0506(13) 0.0082(13) -0.0004(11) -0.0080(14)
C13 0.0708(16) 0.0882(19) 0.0595(14) 0.0150(13) -0.0135(13) 0.0052(13)
C14 0.0720(17) 0.107(2) 0.0433(12) 0.0082(12) -0.0067(12) -0.0104(15)

loop_
_atom_type_symbol
_atom_type_description
_atom_type_scat_dispersion_real
_atom_type_scat_dispersion_imag
_atom_type_scat_source
C C 0.0033 0.0016 'International Tables Vol C Tables 4.2.6.8 and 6.1.1.4'
H H 0.0000 0.0000 'International Tables Vol C Tables 4.2.6.8 and 6.1.1.4'
N N 0.0061 0.0033 'International Tables Vol C Tables 4.2.6.8 and 6.1.1.4'
F F 0.0171 0.0103 'International Tables Vol C Tables 4.2.6.8 and 6.1.1.4'

loop_
_geom_angle_atom_site_label_1
_geom_angle_atom_site_label_2
_geom_angle_atom_site_label_3
_geom_angle
C1 N1 C8 119.23(16)
C7 C2 C3 117.04(19)
C7 C2 C1 123.30(18)
C3 C2 C1 119.67(18)
C18 C17 C8 118.35(18)
C18 C17 C10 124.36(18)
C8 C17 C10 117.20(17)
N1 C8 C17 122.60(17)
N1 C8 C21 117.18(17)
C17 C8 C21 120.18(18)
N1 C1 C9 121.34(18)
N1 C1 C2 116.81(17)
C9 C1 C2 121.85(18)
C10 C9 C1 121.45(18)
C9 C10 C17 117.91(17)
C9 C10 C11 119.69(17)
C17 C10 C11 122.39(17)
C20 C21 C8 118.53(18)
C20 C21 C22 121.76(19)
C8 C21 C22 119.68(18)
C16 C11 C12 117.80(18)
C16 C11 C10 121.32(18)
C12 C11 C10 120.85(17)
C19 C18 C17 120.26(19)
C2 C7 C6 121.9(2)
C21 C20 C19 121.8(2)
C18 C19 C20 120.7(2)
C5 C6 C7 118.6(2)
C11 C16 C15 121.1(2)
C13 C12 C11 121.2(2)
C6 C5 C4 122.0(2)
C6 C5 F 118.9(2)
C4 C5 F 119.1(2)
C5 C4 C3 119.1(2)
C14 C15 C16 119.9(2)
C4 C3 C2 121.3(2)
C14 C13 C12 119.8(2)
C13 C14 C15 120.2(2)

loop_
_geom_bond_atom_site_label_1
_geom_bond_atom_site_label_2
_geom_bond_distance
N1 C1 1.317(2)
N1 C8 1.362(2)
C2 C7 1.375(3)
C2 C3 1.383(3)
C2 C1 1.483(3)
C17 C18 1.415(3)
C17 C8 1.424(2)
C17 C10 1.427(3)
C8 C21 1.427(3)
C1 C9 1.416(2)
C9 C10 1.365(2)
C10 C11 1.491(2)
C21 C20 1.361(3)
C21 C22 1.507(3)
C11 C16 1.383(3)
C11 C12 1.386(3)
C18 C19 1.367(3)
C7 C6 1.377(3)
C20 C19 1.399(3)
F C5 1.358(2)
C6 C5 1.348(3)
C16 C15 1.383(3)
C12 C13 1.384(3)
C5 C4 1.350(3)
C4 C3 1.374(3)
C15 C14 1.371(3)
C13 C14 1.366(3)

loop_
_cod_changelog_entry_id
_cod_changelog_entry_author
_cod_changelog_entry_date
_cod_changelog_entry_text
1 'Vaitkus, Antanas' 2022-06-28T18:24:00+03:00
;
 Removed the '_chemical_name_systematic' data item that had an incorrect value.
;
